data_9004029
loop_
_publ_author_name
'Nestola, F.'
'Gatta, G. D.'
'Ballaran, T. B.'

_publ_section_title
;
 The effect of Ca substitution on the elastic and
 structural behavior of orthoenstatite
 Sample: P = 0.0001 GPa
;
_journal_name_full 'American Mineralogist'
_journal_page_first 809
_journal_page_last 815
_journal_paper_doi 10.2138/am.2006.1982
_journal_volume 91
_journal_year 2006
_chemical_compound_source 'synthetic sample'
_chemical_formula_sum 'Ca0.07 Mg1.93 O6 Si2'
_chemical_name_mineral Enstatite
_space_group_IT_number 61
_symmetry_space_group_name_Hall '-P 2ac 2ab'
_symmetry_space_group_name_H-M 'P b c a'
_cell_angle_alpha 90
_cell_angle_beta 90
_cell_angle_gamma 90
_cell_length_a 18.2588
_cell_length_b 8.8229
_cell_length_c 5.1899
_cell_formula_units_Z 8
_cell_volume 836.070
_database_code_amcsd 0004153
_diffrn_ambient_pressure 100
_exptl_crystal_density_diffrn 3.208
_cod_original_formula_sum 'Mg1.93 Ca.07 Si2 O6'
_cod_database_code 9004029

loop_
_space_group_symop_operation_xyz
x,y,z
x,1/2-y,1/2+z
-x,1/2+y,1/2-z
1/2-x,1/2+y,z
1/2+x,1/2-y,-z
1/2+x,y,1/2-z
1/2-x,-y,1/2+z
-x,-y,-z

loop_
_atom_site_aniso_label
_atom_site_aniso_U_11
_atom_site_aniso_U_22
_atom_site_aniso_U_33
_atom_site_aniso_U_12
_atom_site_aniso_U_13
_atom_site_aniso_U_23
MgM2 0.00980 0.01220 0.00850 -0.00260 -0.00160 -0.00160
CaM2 0.00980 0.01220 0.00850 -0.00260 -0.00160 -0.00160
MgM1 0.00740 0.00670 0.00610 0.00000 -0.00070 0.00040

loop_
_atom_site_label
_atom_site_fract_x
_atom_site_fract_y
_atom_site_fract_z
_atom_site_occupancy
_atom_site_U_iso_or_equiv
MgM2 0.37693 0.48481 0.36233 0.93000 0.01020
CaM2 0.37693 0.48481 0.36233 0.07000 0.01020
MgM1 0.37569 0.65408 0.86810 1.00000 0.00670
SiA 0.27146 0.34153 0.04929 1.00000 0.00550
SiB 0.47419 0.33778 0.79680 1.00000 0.00550
O1A 0.18349 0.33970 0.03650 1.00000 0.00670
O2A 0.31076 0.50220 0.04360 1.00000 0.00820
O3A 0.30291 0.22460 0.82860 1.00000 0.00880
O1B 0.56276 0.34000 0.79870 1.00000 0.00690
O2B 0.43337 0.48420 0.69210 1.00000 0.01000
O3B 0.44767 0.19860 0.59910 1.00000 0.00860

loop_
_cod_related_entry_id
_cod_related_entry_database
_cod_related_entry_code
1 AMCSD 0004153
